data_4026997
loop_
_publ_author_name
'Sravan K. Surampudi'
'G. Nagarjuna'
'Daiki Okamoto'
'Piyali D. Chaudhuri'
'D. Venkataraman'

_publ_contact_author_address
;
Department of Chemistry
University of Massachusetts Amherst
710 N. Pleasant Street
Amherst, MA 01003
;
_publ_contact_author_email dv@chem.umass.edu
_publ_contact_author_fax 413-545-4490
_publ_contact_author_name 'Dhandapani Venkataraman'
_publ_contact_author_phone 413-545-2028
_publ_section_title
;
 Apical Functionalization of Chiral Heterohelicenes
;
_journal_name_full 'Journal of Organic Chemistry'
_journal_page_first 2074
_journal_page_last 2079
_journal_paper_doi 10.1021/jo202623u
_journal_volume 77
_journal_year 2012
_chemical_absolute_configuration syn
_chemical_compound_source 'synthesis as described'
_chemical_formula_moiety 'C62 H44 N2 O12'
_chemical_formula_sum 'C63.5 H47 N2 O12.5'
_chemical_formula_weight 1038.03
_chemical_name_systematic
;
 ?
;
_space_group_IT_number 5
_symmetry_cell_setting monoclinic
_symmetry_Int_Tables_number 5
_symmetry_space_group_name_Hall 'C 2y'
_symmetry_space_group_name_H-M 'C 1 2 1'
_atom_sites_solution_hydrogens geom
_atom_sites_solution_primary direct
_atom_sites_solution_secondary difmap
_audit_conform_dict_location ftp://ftp.iucr.org/pub/cif_core.dic
_audit_conform_dict_name cif_core.dic
_audit_conform_dict_version 2.4
_audit_creation_date 2011-12-17T11:30:52-00:00
_audit_creation_method 'WinGX routine CIF_UPDATE'
_cell_angle_alpha 90
_cell_angle_beta 121.565(3)
_cell_angle_gamma 90
_cell_formula_units_Z 4
_cell_length_a 20.9190(9)
_cell_length_b 24.1923(16)
_cell_length_c 15.2145(7)
_cell_measurement_reflns_used 3127
_cell_measurement_temperature 293(2)
_cell_measurement_theta_max 19.98
_cell_measurement_theta_min 4.076
_cell_measurement_wavelength 0.71073
_cell_volume 6560.5(6)
_computing_cell_refinement 'HKL Scalepack (Otwinowski & Minor 1997)'
_computing_data_collection 'Collect (Bruker AXS BV, 1997-2004)'
_computing_data_reduction 'HKL Denzo and Scalepack (Otwinowski & Minor 1997)'
_computing_molecular_graphics 'Ortep-3 for Windows (Farrugia, 1997)'
_computing_publication_material 'WinGX publication routines (Farrugia, 1999)'
_computing_structure_refinement 'SHELXL-97 (Sheldrick, 1997)'
_computing_structure_solution 'SHELXS-97 (Sheldrick, 1990)'
_diffrn_ambient_temperature 293(2)
_diffrn_detector 'CCD plate'
_diffrn_detector_area_resol_mean 9
_diffrn_measured_fraction_theta_full 0.982
_diffrn_measured_fraction_theta_max 0.982
_diffrn_measurement_device '95mm CCD camera on \k-goniostat'
_diffrn_measurement_device_type KappaCCD
_diffrn_measurement_method 'CCD rotation images, thick slices'
_diffrn_orient_matrix_type 'by Bruker AXS Collect from scalepack cell'
_diffrn_orient_matrix_UB_11 -0.327026E-1
_diffrn_orient_matrix_UB_12 -0.167461E-1
_diffrn_orient_matrix_UB_13 -0.698319E-1
_diffrn_orient_matrix_UB_21 -0.9949E-2
_diffrn_orient_matrix_UB_22 -0.323459E-1
_diffrn_orient_matrix_UB_23 0.320676E-1
_diffrn_orient_matrix_UB_31 -0.444887E-1
_diffrn_orient_matrix_UB_32 0.195432E-1
_diffrn_orient_matrix_UB_33 -0.67623E-2
_diffrn_radiation_monochromator graphite
_diffrn_radiation_probe x-ray
_diffrn_radiation_type MoK\a
_diffrn_radiation_wavelength 0.71073
_diffrn_reflns_av_unetI/netI 0.0327
_diffrn_reflns_limit_h_max 20
_diffrn_reflns_limit_h_min -20
_diffrn_reflns_limit_k_max 23
_diffrn_reflns_limit_k_min -23
_diffrn_reflns_limit_l_max 14
_diffrn_reflns_limit_l_min -14
_diffrn_reflns_number 6077
_diffrn_reflns_reduction_process
;
 Scaled and merged with Sortav
 R.H. Blessing, (1987) Cryst. Rev. 1, 3-58
 R.H. Blessing, (1989) J. Appl. Cryst. 22, 396-397
;
_diffrn_reflns_theta_full 20.04
_diffrn_reflns_theta_max 20.04
_diffrn_reflns_theta_min 4.09
_diffrn_source 'Enraf Nonius FR590'
_exptl_absorpt_coefficient_mu 0.073
_exptl_absorpt_correction_type none
_exptl_crystal_colour colourless
_exptl_crystal_density_diffrn 1.051
_exptl_crystal_description prism
_exptl_crystal_F_000 2168
_exptl_crystal_size_max 0.4
_exptl_crystal_size_mid 0.15
_exptl_crystal_size_min 0.15
_refine_diff_density_max 0.505
_refine_diff_density_min -0.234
_refine_diff_density_rms 0.069
_refine_ls_abs_structure_details 'Flack H D (1983), Acta Cryst. A39, 876-881'
_refine_ls_abs_structure_Flack 3(2)
_refine_ls_extinction_method none
_refine_ls_goodness_of_fit_ref 1.304
_refine_ls_hydrogen_treatment constr
_refine_ls_matrix_type full
_refine_ls_number_parameters 699
_refine_ls_number_reflns 6077
_refine_ls_number_restraints 4
_refine_ls_restrained_S_all 1.307
_refine_ls_R_factor_all 0.1101
_refine_ls_R_factor_gt 0.0967
_refine_ls_shift/su_max 0.097
_refine_ls_shift/su_mean 0.012
_refine_ls_structure_factor_coef Fsqd
_refine_ls_weighting_details 'calc w=1/[\s^2^(Fo^2^)+(0.2000P)^2^+0.0000P] where P=(Fo^2^+2Fc^2^)/3'
_refine_ls_weighting_scheme calc
_refine_ls_wR_factor_gt 0.2725
_refine_ls_wR_factor_ref 0.2931
_reflns_number_gt 5078
_reflns_number_total 6077
_reflns_threshold_expression >2sigma(I)
_cod_data_source_file jo202623u_si_003_5.cif
_cod_data_source_block compoundM2
_cod_original_sg_symbol_H-M 'C 2'
_cod_original_formula_sum 'C63.50 H47 N2 O12.50'
_cod_database_code 4026997

loop_
_symmetry_equiv_pos_as_xyz
'x, y, z'
'-x, y, -z'
'x+1/2, y+1/2, z'
'-x+1/2, y+1/2, -z'

loop_
_atom_site_label
_atom_site_type_symbol
_atom_site_fract_x
_atom_site_fract_y
_atom_site_fract_z
_atom_site_U_iso_or_equiv
_atom_site_adp_type
_atom_site_occupancy
_atom_site_symmetry_multiplicity
_atom_site_calc_flag
_atom_site_refinement_flags
C1 C 0.9404(5) 0.4417(4) 0.3605(6) 0.100(2) Uani 1 1 d .
C2 C 0.8995(5) 0.4123(5) 0.3910(6) 0.103(2) Uani 1 1 d .
H2 H 0.872 0.4314 0.4133 0.123 Uiso 1 1 calc R
C3 C 0.8977(4) 0.3560(4) 0.3897(5) 0.091(2) Uani 1 1 d .
C4 C 0.9369(3) 0.3265(4) 0.3535(5) 0.080(2) Uani 1 1 d .
C5 C 0.9805(4) 0.3556(4) 0.3221(5) 0.090(2) Uani 1 1 d .
C6 C 0.9814(5) 0.4117(5) 0.3262(6) 0.106(3) Uani 1 1 d .
H6 H 1.0099 0.4311 0.3057 0.127 Uiso 1 1 calc R
C7 C 0.8374(4) 0.2684(4) 0.3924(6) 0.091(2) Uani 1 1 d .
C8 C 0.7813(5) 0.2420(5) 0.3980(7) 0.107(3) Uani 1 1 d .
H8 H 0.7608 0.2581 0.4333 0.129 Uiso 1 1 calc R
C9 C 0.7557(5) 0.1913(5) 0.3505(9) 0.121(3) Uani 1 1 d .
H9 H 0.7175 0.1734 0.3537 0.145 Uiso 1 1 calc R
C10 C 0.7857(4) 0.1668(4) 0.2988(7) 0.098(2) Uani 1 1 d .
H10 H 0.7686 0.1325 0.2677 0.118 Uiso 1 1 calc R
C11 C 0.8413(4) 0.1939(3) 0.2938(6) 0.090(2) Uani 1 1 d .
C12 C 0.8727(4) 0.2428(3) 0.3455(5) 0.082(2) Uani 1 1 d .
C13 C 1.0342(4) 0.2663(3) 0.3125(6) 0.087(2) Uani 1 1 d .
C14 C 0.9920(4) 0.2396(3) 0.3478(5) 0.0798(19) Uani 1 1 d .
C15 C 1.0101(4) 0.1866(3) 0.3847(6) 0.0830(18) Uani 1 1 d .
H15 H 0.9831 0.1695 0.41 0.1 Uiso 1 1 calc R
C16 C 1.0670(4) 0.1582(4) 0.3853(6) 0.101(2) Uani 1 1 d .
H16 H 1.0791 0.1224 0.4114 0.121 Uiso 1 1 calc R
C17 C 1.1068(5) 0.1840(4) 0.3458(8) 0.115(3) Uani 1 1 d .
H17 H 1.1445 0.165 0.3435 0.138 Uiso 1 1 calc R
C18 C 1.0900(4) 0.2371(4) 0.3106(6) 0.103(2) Uani 1 1 d .
H18 H 1.1168 0.2539 0.2848 0.123 Uiso 1 1 calc R
C19 C 1.0236(4) 0.3259(4) 0.2873(6) 0.100(2) Uani 1 1 d .
C20 C 0.8545(4) 0.3263(4) 0.4256(7) 0.101(2) Uani 1 1 d .
C21 C 0.8525(5) 0.1945(4) 0.1480(7) 0.102(2) Uani 1 1 d .
C22 C 0.8659(6) 0.1623(5) 0.0784(7) 0.121(3) Uani 1 1 d .
C23 C 0.9098(11) 0.1913(9) 0.0350(13) 0.237(9) Uani 1 1 d .
H23A H 0.9634 0.1926 0.0845 0.284 Uiso 1 1 calc R
H23B H 0.8909 0.228 0.0086 0.284 Uiso 1 1 calc R
C24 C 0.8875(15) 0.1468(11) -0.0552(16) 0.287(14) Uani 1 1 d .
H24A H 0.8609 0.1648 -0.1219 0.344 Uiso 1 1 calc R
H24B H 0.9324 0.1298 -0.0468 0.344 Uiso 1 1 calc R
C25 C 0.8415(9) 0.1062(6) -0.0492(9) 0.161(4) Uani 1 1 d .
C26 C 0.8915(9) 0.0743(10) 0.0513(11) 0.203(7) Uani 1 1 d .
C27 C 0.7946(7) 0.1380(4) -0.0176(7) 0.133(3) Uani 1 1 d .
C28 C 0.8070(14) 0.0721(9) -0.1465(13) 0.243(8) Uani 1 1 d .
H28A H 0.7707 0.0472 -0.148 0.364 Uiso 1 1 calc R
H28B H 0.8455 0.0513 -0.148 0.364 Uiso 1 1 calc R
H28C H 0.7829 0.0961 -0.2054 0.364 Uiso 1 1 calc R
C29 C 0.7391(10) 0.1826(6) -0.0913(9) 0.195(6) Uani 1 1 d .
H29A H 0.714 0.1994 -0.0603 0.293 Uiso 1 1 calc R
H29B H 0.7027 0.1657 -0.1554 0.293 Uiso 1 1 calc R
H29C H 0.7662 0.2104 -0.1037 0.293 Uiso 1 1 calc R
C30 C 0.7509(7) 0.1034(5) 0.0130(10) 0.153(4) Uani 1 1 d .
H30A H 0.7225 0.1268 0.0311 0.23 Uiso 1 1 calc R
H30B H 0.7846 0.081 0.0713 0.23 Uiso 1 1 calc R
H30C H 0.7174 0.08 -0.0435 0.23 Uiso 1 1 calc R
C31 C 0.9382(5) 0.6096(4) 0.3622(6) 0.107(3) Uani 1 1 d .
C32 C 0.9925(5) 0.6416(4) 0.3578(6) 0.099(2) Uani 1 1 d .
H32 H 1.0308 0.6239 0.3548 0.118 Uiso 1 1 calc R
C33 C 0.9904(4) 0.6988(4) 0.3577(6) 0.091(2) Uani 1 1 d .
C34 C 0.9310(3) 0.7264(4) 0.3580(5) 0.083(2) Uani 1 1 d .
C35 C 0.8784(4) 0.6948(4) 0.3657(5) 0.092(2) Uani 1 1 d .
C36 C 0.8806(5) 0.6374(4) 0.3658(5) 0.097(2) Uani 1 1 d .
H36 H 0.8437 0.6172 0.3683 0.117 Uiso 1 1 calc R
C37 C 1.0287(4) 0.7894(4) 0.3205(6) 0.100(2) Uani 1 1 d .
C38 C 1.0682(5) 0.8175(5) 0.2884(10) 0.126(3) Uani 1 1 d .
H38 H 1.1129 0.8025 0.3001 0.151 Uiso 1 1 calc R
C39 C 1.0455(6) 0.8663(5) 0.2401(10) 0.136(3) Uani 1 1 d .
H39 H 1.0729 0.8842 0.2162 0.163 Uiso 1 1 calc R
C40 C 0.9795(5) 0.8896(4) 0.2264(8) 0.122(3) Uani 1 1 d .
H40 H 0.964 0.9242 0.1957 0.147 Uiso 1 1 calc R
C41 C 0.9378(4) 0.8622(4) 0.2576(6) 0.093(2) Uani 1 1 d .
C42 C 0.9634(4) 0.8132(4) 0.3109(6) 0.089(2) Uani 1 1 d .
C43 C 0.8286(4) 0.7811(4) 0.3928(5) 0.087(2) Uani 1 1 d .
C44 C 0.8851(4) 0.8099(3) 0.3894(5) 0.0803(19) Uani 1 1 d .
C45 C 0.9001(4) 0.8635(3) 0.4248(5) 0.090(2) Uani 1 1 d .
H45 H 0.9379 0.8833 0.4238 0.107 Uiso 1 1 calc R
C46 C 0.8582(5) 0.8887(4) 0.4627(6) 0.107(2) Uani 1 1 d .
H46 H 0.8695 0.9246 0.4885 0.129 Uiso 1 1 calc R
C47 C 0.8005(5) 0.8601(5) 0.4615(7) 0.117(3) Uani 1 1 d .
H47 H 0.7717 0.8773 0.4839 0.141 Uiso 1 1 calc R
C48 C 0.7861(5) 0.8082(4) 0.4284(7) 0.105(3) Uani 1 1 d .
H48 H 0.7475 0.7892 0.4286 0.127 Uiso 1 1 calc R
C49 C 0.8169(5) 0.7230(4) 0.3656(6) 0.100(2) Uani 1 1 d .
C049 C 0.9404(5) 0.5505(6) 0.3619(6) 0.116(3) Uani 1 1 d .
C50 C 1.0483(5) 0.7310(4) 0.3561(7) 0.103(2) Uani 1 1 d .
C051 C 0.9407(5) 0.4999(6) 0.3595(6) 0.119(3) Uani 1 1 d .
C51 C 0.8058(5) 0.8604(4) 0.1738(6) 0.105(2) Uani 1 1 d .
C52 C 0.7378(4) 0.8939(3) 0.1421(6) 0.097(2) Uani 1 1 d .
C53 C 0.6795(5) 0.8697(5) 0.1620(10) 0.149(4) Uani 1 1 d .
H53A H 0.6956 0.8722 0.2343 0.179 Uiso 1 1 calc R
H53B H 0.6688 0.8315 0.14 0.179 Uiso 1 1 calc R
C54 C 0.6108(6) 0.9073(5) 0.0947(11) 0.161(4) Uani 1 1 d .
H54A H 0.5967 0.9282 0.1365 0.193 Uiso 1 1 calc R
H54B H 0.568 0.8861 0.0435 0.193 Uiso 1 1 calc R
C55 C 0.6424(6) 0.9457(5) 0.0437(9) 0.144(4) Uani 1 1 d .
C56 C 0.6998(5) 0.9823(5) 0.1377(8) 0.119(3) Uani 1 1 d .
C57 C 0.6935(5) 0.9109(4) 0.0275(7) 0.116(3) Uani 1 1 d .
C58 C 0.5821(7) 0.9847(6) -0.0467(11) 0.187(5) Uani 1 1 d .
H58A H 0.552 1.0028 -0.0246 0.281 Uiso 1 1 calc R
H58B H 0.5504 0.9628 -0.1067 0.281 Uiso 1 1 calc R
H58C H 0.6076 1.012 -0.0632 0.281 Uiso 1 1 calc R
C59 C 0.6564(8) 0.8638(5) -0.0497(10) 0.192(6) Uani 1 1 d .
H59A H 0.6938 0.8439 -0.0553 0.289 Uiso 1 1 calc R
H59B H 0.6198 0.8786 -0.1159 0.289 Uiso 1 1 calc R
H59C H 0.6322 0.8392 -0.0265 0.289 Uiso 1 1 calc R
C60 C 0.7431(8) 0.9420(5) -0.0026(10) 0.158(4) Uani 1 1 d .
H60A H 0.7752 0.9162 -0.0092 0.237 Uiso 1 1 calc R
H60B H 0.7732 0.9686 0.0498 0.237 Uiso 1 1 calc R
H60C H 0.712 0.9606 -0.0671 0.237 Uiso 1 1 calc R
N1 N 0.9343(3) 0.2697(3) 0.3482(4) 0.0837(17) Uani 1 1 d .
N2 N 0.9261(3) 0.7836(3) 0.3531(4) 0.0797(16) Uani 1 1 d .
O1 O 1.0507(4) 0.3486(3) 0.2402(5) 0.129(2) Uani 1 1 d .
O2 O 0.8319(4) 0.3492(3) 0.4771(5) 0.132(2) Uani 1 1 d .
O3 O 0.8636(3) 0.1686(2) 0.2310(4) 0.0941(14) Uani 1 1 d .
O4 O 0.8292(5) 0.2411(4) 0.1279(5) 0.142(2) Uani 1 1 d .
O5 O 0.9168(9) 0.0283(7) 0.0671(10) 0.253(7) Uani 1 1 d .
O6 O 0.9084(4) 0.1135(4) 0.1291(5) 0.165(3) Uani 1 1 d .
O7 O 0.7589(4) 0.6978(3) 0.3481(6) 0.143(2) Uani 1 1 d .
O8 O 1.1087(4) 0.7100(3) 0.3769(6) 0.138(2) Uani 1 1 d .
O9 O 0.8703(3) 0.8874(2) 0.2318(4) 0.0933(14) Uani 1 1 d .
O10 O 0.8034(3) 0.8128(3) 0.1463(5) 0.127(2) Uani 1 1 d .
O11 O 0.7002(4) 1.0294(4) 0.1597(7) 0.152(2) Uani 1 1 d .
O12 O 0.7579(3) 0.9455(3) 0.1961(4) 0.1158(17) Uani 1 1 d .
C100 C 1 0.0597(9) 0.5 0.185(7) Uiso 1 2 d SD
H10A H 0.9583 0.049 0.4338 0.277 Uiso 0.5 1 calc PR
H10B H 1.0406 0.0718 0.4926 0.277 Uiso 0.5 1 calc PR
H10C H 0.9851 0.0893 0.5275 0.277 Uiso 0.5 1 calc PR
C101 C 1.0245(19) 0.0122(12) 0.571(2) 0.229(15) Uiso 0.5 1 d PD
C102 C 1.0866(12) 0.0298(12) 0.6755(15) 0.164(8) Uiso 0.5 1 d PD
H10D H 1.1029 -0.0013 0.7215 0.246 Uiso 0.5 1 calc PR
H10E H 1.0689 0.0584 0.7012 0.246 Uiso 0.5 1 calc PR
H10F H 1.1279 0.0435 0.671 0.246 Uiso 0.5 1 calc PR
O100 O 0.9884(16) -0.0232(11) 0.541(2) 0.233(9) Uiso 0.5 1 d P

loop_
_atom_site_aniso_label
_atom_site_aniso_U_11
_atom_site_aniso_U_22
_atom_site_aniso_U_33
_atom_site_aniso_U_23
_atom_site_aniso_U_13
_atom_site_aniso_U_12
C1 0.106(6) 0.088(6) 0.073(4) 0.003(4) 0.023(4) 0.005(5)
C2 0.087(5) 0.127(8) 0.090(5) 0.008(5) 0.044(4) 0.018(5)
C3 0.084(5) 0.105(7) 0.075(4) 0.008(4) 0.036(4) 0.015(4)
C4 0.065(4) 0.101(6) 0.064(4) 0.010(3) 0.028(4) -0.001(4)
C5 0.080(5) 0.091(6) 0.079(5) 0.001(4) 0.029(4) -0.001(4)
C6 0.089(5) 0.146(10) 0.074(5) 0.014(5) 0.036(4) -0.007(5)
C7 0.068(4) 0.111(6) 0.096(5) 0.001(4) 0.045(4) 0.007(4)
C8 0.087(5) 0.140(8) 0.114(6) 0.009(5) 0.065(5) 0.013(5)
C9 0.081(5) 0.157(9) 0.138(7) 0.023(7) 0.068(5) 0.002(6)
C10 0.076(4) 0.114(5) 0.118(6) 0.013(5) 0.060(5) -0.001(4)
C11 0.072(5) 0.118(6) 0.085(5) 0.007(5) 0.044(4) 0.008(4)
C12 0.065(4) 0.114(6) 0.070(4) 0.011(4) 0.037(4) 0.003(4)
C13 0.063(4) 0.115(6) 0.088(5) -0.005(4) 0.042(4) -0.001(4)
C14 0.060(4) 0.115(6) 0.070(4) -0.011(4) 0.038(3) 0.001(4)
C15 0.070(4) 0.094(5) 0.089(4) -0.004(4) 0.043(4) -0.003(4)
C16 0.076(5) 0.116(6) 0.111(6) 0.002(4) 0.049(4) 0.004(4)
C17 0.082(5) 0.134(8) 0.139(7) -0.002(6) 0.065(5) 0.004(5)
C18 0.077(5) 0.138(8) 0.104(6) -0.005(5) 0.055(4) -0.017(5)
C19 0.076(5) 0.128(7) 0.093(5) 0.001(5) 0.041(4) -0.010(5)
C20 0.072(4) 0.136(8) 0.098(5) 0.016(5) 0.045(4) 0.020(5)
C21 0.105(6) 0.108(6) 0.084(6) 0.017(5) 0.043(5) -0.005(5)
C22 0.115(7) 0.167(8) 0.083(5) -0.012(6) 0.054(5) -0.026(7)
C23 0.262(19) 0.36(2) 0.185(13) -0.080(15) 0.183(15) -0.127(17)
C24 0.35(3) 0.40(3) 0.207(18) -0.16(2) 0.21(2) -0.18(3)
C25 0.174(11) 0.203(12) 0.103(8) -0.018(8) 0.072(8) 0.008(10)
C26 0.167(12) 0.31(2) 0.110(9) -0.026(12) 0.061(9) 0.075(13)
C27 0.167(9) 0.128(7) 0.085(6) 0.007(5) 0.053(7) 0.013(7)
C28 0.33(2) 0.254(16) 0.137(12) -0.038(12) 0.114(15) 0.004(17)
C29 0.228(15) 0.208(13) 0.090(7) 0.019(8) 0.042(8) 0.039(11)
C30 0.162(9) 0.135(8) 0.134(8) -0.023(7) 0.058(8) -0.031(7)
C31 0.097(6) 0.107(7) 0.083(5) -0.016(4) 0.024(5) -0.005(5)
C32 0.079(5) 0.103(7) 0.092(5) -0.009(4) 0.030(4) 0.007(4)
C33 0.067(5) 0.120(8) 0.078(4) -0.017(4) 0.032(4) -0.005(4)
C34 0.054(4) 0.113(7) 0.067(4) -0.010(4) 0.021(3) -0.009(4)
C35 0.075(5) 0.131(8) 0.068(4) -0.011(4) 0.036(4) -0.007(5)
C36 0.090(5) 0.109(7) 0.073(4) 0.001(4) 0.029(4) 0.000(5)
C37 0.073(5) 0.129(7) 0.108(6) -0.014(5) 0.054(4) -0.017(5)
C38 0.096(6) 0.125(8) 0.180(10) -0.014(7) 0.089(7) -0.014(6)
C39 0.122(8) 0.153(10) 0.177(10) 0.002(7) 0.109(7) -0.017(7)
C40 0.111(7) 0.134(7) 0.145(8) -0.006(6) 0.083(6) -0.010(6)
C41 0.071(5) 0.108(6) 0.103(5) 0.003(5) 0.047(4) -0.006(4)
C42 0.061(4) 0.121(6) 0.090(5) -0.025(5) 0.043(4) -0.012(4)
C43 0.068(4) 0.120(6) 0.077(4) -0.009(4) 0.041(4) -0.004(4)
C44 0.055(4) 0.109(6) 0.073(4) -0.017(4) 0.031(3) -0.004(4)
C45 0.061(4) 0.123(7) 0.082(4) -0.007(4) 0.036(3) 0.002(4)
C46 0.095(6) 0.129(6) 0.101(5) -0.012(5) 0.054(5) 0.003(5)
C47 0.091(6) 0.166(9) 0.114(6) -0.020(6) 0.067(5) 0.006(6)
C48 0.087(5) 0.132(8) 0.110(6) -0.017(5) 0.061(5) -0.015(5)
C49 0.078(5) 0.138(7) 0.087(5) -0.010(5) 0.045(4) -0.025(5)
C049 0.110(7) 0.117(9) 0.089(6) 0.009(5) 0.029(5) -0.006(5)
C50 0.072(5) 0.120(7) 0.115(6) -0.031(5) 0.047(4) -0.005(5)
C051 0.121(7) 0.116(9) 0.085(6) -0.001(5) 0.029(5) -0.006(6)
C51 0.087(6) 0.112(7) 0.092(5) -0.009(5) 0.029(5) -0.014(6)
C52 0.064(4) 0.104(5) 0.097(5) -0.004(5) 0.024(4) -0.008(4)
C53 0.082(5) 0.177(9) 0.168(9) 0.059(8) 0.052(6) 0.012(6)
C54 0.087(6) 0.167(9) 0.198(11) 0.046(9) 0.053(7) 0.004(6)
C55 0.094(6) 0.175(9) 0.135(8) 0.030(7) 0.041(7) 0.020(7)
C56 0.094(6) 0.138(8) 0.110(7) 0.003(6) 0.044(6) 0.003(6)
C57 0.099(6) 0.119(6) 0.093(6) -0.001(5) 0.025(5) -0.004(5)
C58 0.116(8) 0.207(12) 0.164(11) 0.060(10) 0.022(8) 0.041(8)
C59 0.156(10) 0.165(10) 0.125(9) -0.012(8) -0.017(8) -0.019(8)
C60 0.184(11) 0.161(9) 0.141(9) 0.023(7) 0.093(9) 0.035(9)
N1 0.060(4) 0.113(6) 0.073(4) 0.004(3) 0.032(3) -0.001(3)
N2 0.060(3) 0.106(5) 0.073(4) -0.016(3) 0.035(3) -0.007(3)
O1 0.132(4) 0.151(5) 0.135(5) 0.020(4) 0.091(4) -0.009(4)
O2 0.135(5) 0.153(5) 0.147(5) -0.014(4) 0.101(5) 0.011(4)
O3 0.083(3) 0.114(3) 0.084(3) 0.005(3) 0.043(3) -0.001(3)
O4 0.165(6) 0.156(6) 0.093(4) 0.015(4) 0.058(4) -0.015(5)
O5 0.269(14) 0.290(13) 0.176(10) -0.012(9) 0.100(9) 0.135(12)
O6 0.126(5) 0.254(9) 0.100(5) -0.011(6) 0.049(4) 0.064(6)
O7 0.112(4) 0.169(5) 0.161(6) -0.039(5) 0.082(4) -0.050(4)
O8 0.090(4) 0.145(5) 0.190(7) -0.014(4) 0.080(4) 0.009(4)
O9 0.068(3) 0.106(3) 0.093(3) -0.013(3) 0.033(3) -0.012(3)
O10 0.089(4) 0.116(5) 0.124(5) -0.019(4) 0.020(3) -0.015(3)
O11 0.153(6) 0.128(5) 0.181(7) -0.009(5) 0.091(5) 0.017(5)
O12 0.083(3) 0.150(5) 0.104(4) -0.016(4) 0.041(3) 0.003(4)

loop_
_atom_type_symbol
_atom_type_description
_atom_type_scat_dispersion_real
_atom_type_scat_dispersion_imag
_atom_type_scat_source
C C 0.0033 0.0016 'International Tables Vol C Tables 4.2.6.8 and 6.1.1.4'
H H 0 0 'International Tables Vol C Tables 4.2.6.8 and 6.1.1.4'
N N 0.0061 0.0033 'International Tables Vol C Tables 4.2.6.8 and 6.1.1.4'
O O 0.0106 0.006 'International Tables Vol C Tables 4.2.6.8 and 6.1.1.4'

loop_
_geom_angle_atom_site_label_1
_geom_angle_atom_site_label_2
_geom_angle_atom_site_label_3
_geom_angle
_geom_angle_site_symmetry_3
C2 C1 C051 122.0(10) .
C2 C1 C6 117.9(8) .
C051 C1 C6 120.1(10) .
C3 C2 C1 122.2(8) .
C3 C2 H2 118.9 .
C1 C2 H2 118.9 .
C2 C3 C4 119.9(8) .
C2 C3 C20 120.2(8) .
C4 C3 C20 119.9(8) .
N1 C4 C3 121.3(7) .
N1 C4 C5 119.3(7) .
C3 C4 C5 119.4(8) .
C6 C5 C4 118.5(8) .
C6 C5 C19 121.0(8) .
C4 C5 C19 120.5(8) .
C5 C6 C1 122.2(8) .
C5 C6 H6 118.9 .
C1 C6 H6 118.9 .
C8 C7 C12 121.1(8) .
C8 C7 C20 118.9(8) .
C12 C7 C20 119.6(7) .
C7 C8 C9 119.3(8) .
C7 C8 H8 120.4 .
C9 C8 H8 120.4 .
C10 C9 C8 121.0(8) .
C10 C9 H9 119.5 .
C8 C9 H9 119.5 .
C9 C10 C11 118.8(9) .
C9 C10 H10 120.6 .
C11 C10 H10 120.6 .
C10 C11 C12 122.8(7) .
C10 C11 O3 115.1(8) .
C12 C11 O3 122.1(6) .
C11 C12 C7 116.4(6) .
C11 C12 N1 124.1(7) .
C7 C12 N1 119.4(8) .
C18 C13 C14 118.7(8) .
C18 C13 C19 120.5(7) .
C14 C13 C19 120.5(7) .
C15 C14 C13 119.4(6) .
C15 C14 N1 122.3(6) .
C13 C14 N1 118.2(7) .
C16 C15 C14 121.6(7) .
C16 C15 H15 119.2 .
C14 C15 H15 119.2 .
C15 C16 C17 118.8(8) .
C15 C16 H16 120.6 .
C17 C16 H16 120.6 .
C18 C17 C16 119.9(8) .
C18 C17 H17 120 .
C16 C17 H17 120 .
C17 C18 C13 121.5(8) .
C17 C18 H18 119.3 .
C13 C18 H18 119.3 .
O1 C19 C5 123.1(8) .
O1 C19 C13 121.8(8) .
C5 C19 C13 115.1(8) .
O2 C20 C3 122.1(9) .
O2 C20 C7 122.6(8) .
C3 C20 C7 115.2(8) .
O4 C21 O3 122.3(9) .
O4 C21 C22 121.6(9) .
O3 C21 C22 116.0(9) .
O6 C22 C21 110.5(8) .
O6 C22 C27 102.4(8) .
C21 C22 C27 115.4(9) .
O6 C22 C23 105.3(12) .
C21 C22 C23 116.8(10) .
C27 C22 C23 105.2(9) .
C22 C23 C24 95.1(12) .
C22 C23 H23A 112.7 .
C24 C23 H23A 112.7 .
C22 C23 H23B 112.7 .
C24 C23 H23B 112.7 .
H23A C23 H23B 110.2 .
C25 C24 C23 108.3(11) .
C25 C24 H24A 110.1 .
C23 C24 H24A 110.1 .
C25 C24 H24B 110 .
C23 C24 H24B 110 .
H24A C24 H24B 108.4 .
C24 C25 C28 108.0(13) .
C24 C25 C27 104.1(14) .
C28 C25 C27 122.3(14) .
C24 C25 C26 106.4(17) .
C28 C25 C26 115.4(14) .
C27 C25 C26 99.0(9) .
O5 C26 O6 124.4(14) .
O5 C26 C25 131.7(14) .
O6 C26 C25 103.8(15) .
C30 C27 C25 114.9(11) .
C30 C27 C29 105.6(11) .
C25 C27 C29 119.3(10) .
C30 C27 C22 111.4(8) .
C25 C27 C22 91.5(9) .
C29 C27 C22 113.8(10) .
C25 C28 H28A 109.5 .
C25 C28 H28B 109.5 .
H28A C28 H28B 109.5 .
C25 C28 H28C 109.4 .
H28A C28 H28C 109.5 .
H28B C28 H28C 109.5 .
C27 C29 H29A 109.5 .
C27 C29 H29B 109.5 .
H29A C29 H29B 109.5 .
C27 C29 H29C 109.5 .
H29A C29 H29C 109.5 .
H29B C29 H29C 109.5 .
C27 C30 H30A 109.5 .
C27 C30 H30B 109.5 .
H30A C30 H30B 109.5 .
C27 C30 H30C 109.5 .
H30A C30 H30C 109.5 .
H30B C30 H30C 109.5 .
C32 C31 C36 118.0(9) .
C32 C31 C049 121.4(9) .
C36 C31 C049 120.6(9) .
C33 C32 C31 121.6(8) .
C33 C32 H32 119.2 .
C31 C32 H32 119.2 .
C32 C33 C34 120.1(8) .
C32 C33 C50 120.6(8) .
C34 C33 C50 119.2(8) .
N2 C34 C35 120.8(7) .
N2 C34 C33 121.0(7) .
C35 C34 C33 118.3(8) .
C36 C35 C34 121.5(8) .
C36 C35 C49 119.7(8) .
C34 C35 C49 118.7(9) .
C35 C36 C31 120.4(8) .
C35 C36 H36 119.8 .
C31 C36 H36 119.8 .
C38 C37 C42 119.8(9) .
C38 C37 C50 120.5(8) .
C42 C37 C50 119.4(7) .
C39 C38 C37 122.5(9) .
C39 C38 H38 118.7 .
C37 C38 H38 118.7 .
C38 C39 C40 118.3(9) .
C38 C39 H39 120.8 .
C40 C39 H39 120.9 .
C41 C40 C39 120.8(9) .
C41 C40 H40 119.6 .
C39 C40 H40 119.6 .
C40 C41 C42 120.1(7) .
C40 C41 O9 115.4(8) .
C42 C41 O9 124.5(6) .
C41 C42 C37 117.9(7) .
C41 C42 N2 124.0(6) .
C37 C42 N2 118.0(8) .
C44 C43 C48 119.7(8) .
C44 C43 C49 119.6(7) .
C48 C43 C49 120.6(7) .
C45 C44 N2 121.6(6) .
C45 C44 C43 118.7(7) .
N2 C44 C43 119.7(7) .
C44 C45 C46 120.1(7) .
C44 C45 H45 120 .
C46 C45 H45 120 .
C47 C46 C45 120.2(8) .
C47 C46 H46 119.9 .
C45 C46 H46 119.9 .
C48 C47 C46 120.1(8) .
C48 C47 H47 120 .
C46 C47 H47 119.9 .
C47 C48 C43 121.1(8) .
C47 C48 H48 119.4 .
C43 C48 H48 119.4 .
O7 C49 C43 122.2(8) .
O7 C49 C35 121.9(9) .
C43 C49 C35 115.8(7) .
C051 C049 C31 178.4(11) .
O8 C50 C33 121.7(9) .
O8 C50 C37 122.0(8) .
C33 C50 C37 116.2(7) .
C049 C051 C1 177.3(11) .
O10 C51 O9 122.4(8) .
O10 C51 C52 123.1(8) .
O9 C51 C52 114.4(8) .
O12 C52 C51 110.3(6) .
O12 C52 C53 104.3(8) .
C51 C52 C53 117.3(7) .
O12 C52 C57 103.8(6) .
C51 C52 C57 114.9(8) .
C53 C52 C57 104.9(7) .
C52 C53 C54 101.9(8) .
C52 C53 H53A 111.4 .
C54 C53 H53A 111.4 .
C52 C53 H53B 111.4 .
C54 C53 H53B 111.4 .
H53A C53 H53B 109.3 .
C53 C54 C55 101.0(8) .
C53 C54 H54A 111.6 .
C55 C54 H54A 111.5 .
C53 C54 H54B 111.6 .
C55 C54 H54B 111.6 .
H54A C54 H54B 109.4 .
C57 C55 C54 105.8(10) .
C57 C55 C56 101.4(7) .
C54 C55 C56 101.7(9) .
C57 C55 C58 120.4(11) .
C54 C55 C58 115.5(9) .
C56 C55 C58 109.5(10) .
O11 C56 O12 124.1(9) .
O11 C56 C55 133.3(10) .
O12 C56 C55 102.5(9) .
C55 C57 C59 115.7(10) .
C55 C57 C60 115.5(9) .
C59 C57 C60 106.7(11) .
C55 C57 C52 91.3(7) .
C59 C57 C52 115.8(8) .
C60 C57 C52 111.6(8) .
C55 C58 H58A 109.5 .
C55 C58 H58B 109.5 .
H58A C58 H58B 109.5 .
C55 C58 H58C 109.4 .
H58A C58 H58C 109.5 .
H58B C58 H58C 109.5 .
C57 C59 H59A 109.4 .
C57 C59 H59B 109.5 .
H59A C59 H59B 109.5 .
C57 C59 H59C 109.5 .
H59A C59 H59C 109.5 .
H59B C59 H59C 109.5 .
C57 C60 H60A 109.5 .
C57 C60 H60B 109.5 .
H60A C60 H60B 109.5 .
C57 C60 H60C 109.5 .
H60A C60 H60C 109.5 .
H60B C60 H60C 109.5 .
C4 N1 C14 120.6(6) .
C4 N1 C12 117.7(6) .
C14 N1 C12 121.7(7) .
C34 N2 C44 118.7(6) .
C34 N2 C42 118.6(6) .
C44 N2 C42 122.7(7) .
C21 O3 C11 119.4(6) .
C26 O6 C22 106.9(10) .
C51 O9 C41 119.8(6) .
C56 O12 C52 107.3(7) .
C101 C100 H10A 109.5 .
C101 C100 H10B 109.5 .
H10A C100 H10B 109.5 .
C101 C100 H10C 109.5 .
H10A C100 H10C 109.5 .
H10B C100 H10C 109.5 .
O100 C101 C100 114(3) .
O100 C101 C102 135(3) .
C100 C101 C102 109.4(18) .
O100 C101 C101 70(2) 2_756
C100 C101 C101 51.4(13) 2_756
C102 C101 C101 153(3) 2_756
C101 C102 H10D 109.5 .
C101 C102 H10E 109.6 .
H10D C102 H10E 109.5 .
C101 C102 H10F 109.3 .
H10D C102 H10F 109.5 .
H10E C102 H10F 109.5 .
C101 O100 C101 75(3) 2_756

loop_
_geom_bond_atom_site_label_1
_geom_bond_atom_site_label_2
_geom_bond_distance
_geom_bond_site_symmetry_2
C1 C2 1.366(12) .
C1 C051 1.409(16) .
C1 C6 1.415(13) .
C2 C3 1.363(12) .
C2 H2 0.93 .
C3 C4 1.401(11) .
C3 C20 1.465(11) .
C4 N1 1.374(10) .
C4 C5 1.418(10) .
C5 C6 1.358(12) .
C5 C19 1.454(12) .
C6 H6 0.93 .
C7 C8 1.379(12) .
C7 C12 1.409(10) .
C7 C20 1.470(12) .
C8 C9 1.381(13) .
C8 H8 0.93 .
C9 C10 1.370(13) .
C9 H9 0.93 .
C10 C11 1.372(11) .
C10 H10 0.93 .
C11 C12 1.383(10) .
C11 O3 1.405(9) .
C12 N1 1.426(9) .
C13 C18 1.377(11) .
C13 C14 1.408(10) .
C13 C19 1.478(12) .
C14 C15 1.373(10) .
C14 N1 1.411(9) .
C15 C16 1.372(10) .
C15 H15 0.93 .
C16 C17 1.402(12) .
C16 H16 0.93 .
C17 C18 1.365(12) .
C17 H17 0.93 .
C18 H18 0.93 .
C19 O1 1.248(10) .
C20 O2 1.238(10) .
C21 O4 1.203(10) .
C21 O3 1.316(10) .
C21 C22 1.456(13) .
C22 O6 1.435(13) .
C22 C27 1.557(15) .
C22 C23 1.550(16) .
C23 C24 1.61(2) .
C23 H23A 0.97 .
C23 H23B 0.97 .
C24 C25 1.41(2) .
C24 H24A 0.97 .
C24 H24B 0.97 .
C25 C28 1.51(2) .
C25 C27 1.511(16) .
C25 C26 1.53(2) .
C26 O5 1.20(2) .
C26 O6 1.410(18) .
C27 C30 1.483(16) .
C27 C29 1.551(16) .
C28 H28A 0.96 .
C28 H28B 0.96 .
C28 H28C 0.96 .
C29 H29A 0.96 .
C29 H29B 0.96 .
C29 H29C 0.96 .
C30 H30A 0.96 .
C30 H30B 0.96 .
C30 H30C 0.96 .
C31 C32 1.407(12) .
C31 C36 1.406(12) .
C31 C049 1.430(16) .
C32 C33 1.384(11) .
C32 H32 0.93 .
C33 C34 1.413(11) .
C33 C50 1.451(12) .
C34 N2 1.385(10) .
C34 C35 1.394(11) .
C35 C36 1.390(11) .
C35 C49 1.457(12) .
C36 H36 0.93 .
C37 C38 1.345(13) .
C37 C42 1.418(11) .
C37 C50 1.491(12) .
C38 C39 1.338(14) .
C38 H38 0.93 .
C39 C40 1.404(14) .
C39 H39 0.93 .
C40 C41 1.362(11) .
C40 H40 0.93 .
C41 C42 1.377(11) .
C41 O9 1.393(9) .
C42 N2 1.437(10) .
C43 C44 1.394(10) .
C43 C48 1.422(11) .
C43 C49 1.450(12) .
C44 C45 1.377(10) .
C44 N2 1.393(9) .
C45 C46 1.416(11) .
C45 H45 0.93 .
C46 C47 1.384(12) .
C46 H46 0.93 .
C47 C48 1.328(12) .
C47 H47 0.93 .
C48 H48 0.93 .
C49 O7 1.256(9) .
C049 C051 1.223(14) .
C50 O8 1.240(10) .
C51 O10 1.217(10) .
C51 O9 1.335(10) .
C51 C52 1.481(12) .
C52 O12 1.430(10) .
C52 C53 1.519(12) .
C52 C57 1.541(12) .
C53 C54 1.549(14) .
C53 H53A 0.97 .
C53 H53B 0.97 .
C54 C55 1.561(16) .
C54 H54A 0.97 .
C54 H54B 0.97 .
C55 C57 1.481(14) .
C55 C56 1.572(17) .
C55 C58 1.599(15) .
C56 O11 1.187(12) .
C56 O12 1.389(12) .
C57 C59 1.525(15) .
C57 C60 1.534(15) .
C58 H58A 0.96 .
C58 H58B 0.96 .
C58 H58C 0.96 .
C59 H59A 0.96 .
C59 H59B 0.96 .
C59 H59C 0.96 .
C60 H60A 0.96 .
C60 H60B 0.96 .
C60 H60C 0.96 .
C100 C101 1.471(19) .
C100 H10A 0.96 .
C100 H10B 0.96 .
C100 H10C 0.96 .
C101 O100 1.07(3) .
C101 C102 1.50(2) .
C101 C101 1.83(6) 2_756
C102 H10D 0.96 .
C102 H10E 0.96 .
C102 H10F 0.96 .
O100 C101 1.79(4) 2_756
